data_7041896
loop_
_publ_author_name
'Suzuki, Shuichi'
'Kira, Sayaka'
'Kozaki, Masatoshi'
'Yamamura, Masaki'
'Hasegawa, Toru'
'Nabeshima, Tatsuya'
'Okada, Keiji'

_publ_section_title
;
 An efficient synthetic method for organometallic radicals: structures and
 properties of gold(i)-(nitronyl nitroxide)-2-ide complexes.
;
_journal_issue 8
_journal_name_full 'Dalton transactions (Cambridge, England : 2003)'
_journal_page_first 2653
_journal_page_last 2659
_journal_paper_doi 10.1039/c6dt04685a
_journal_volume 46
_journal_year 2017
_chemical_formula_moiety 'C27 H39 Au N2 O2 P'
_chemical_formula_sum 'C27 H39 Au N2 O2 P'
_chemical_formula_weight 651.56
_space_group_IT_number 14
_symmetry_cell_setting monoclinic
_symmetry_Int_Tables_number 14
_symmetry_space_group_name_Hall '-P 2yn'
_symmetry_space_group_name_H-M 'P 1 21/n 1'
_atom_sites_solution_hydrogens geom
_atom_sites_solution_primary direct
_atom_sites_solution_secondary difmap
_audit_update_record
;
2016-09-21 deposited with the CCDC.
2017-01-30 downloaded from the CCDC.
;
_cell_angle_alpha 90.0000
_cell_angle_beta 114.280(13)
_cell_angle_gamma 90.0000
_cell_formula_units_Z 4
_cell_length_a 17.390(17)
_cell_length_b 9.520(9)
_cell_length_c 17.974(18)
_cell_measurement_reflns_used 7422
_cell_measurement_temperature 200
_cell_measurement_theta_max 27.48
_cell_measurement_theta_min 4.03
_cell_volume 2712(5)
_computing_cell_refinement CrystalClear
_computing_data_collection 'CrystalClear (Rigaku Inc., 2008)'
_computing_data_reduction CrystalClear
_computing_molecular_graphics 'CrystalStructure 4.0'
_computing_publication_material 'CrystalStructure 4.0 (Rigaku, 2010)'
_computing_structure_refinement 'CRYSTALS (Carruthers, et al., 1999)'
_computing_structure_solution 'SHELXS97 (Sheldrick, 2008)'
_diffrn_ambient_temperature 200
_diffrn_detector_area_resol_mean 7.111
_diffrn_measured_fraction_theta_full 0.989
_diffrn_measured_fraction_theta_max 0.989
_diffrn_measurement_device_type 'Rigaku Saturn724'
_diffrn_measurement_method \w
_diffrn_radiation_type 'Mo K\a'
_diffrn_radiation_wavelength 0.71075
_diffrn_reflns_av_R_equivalents 0.0469
_diffrn_reflns_limit_h_max 22
_diffrn_reflns_limit_h_min -22
_diffrn_reflns_limit_k_max 12
_diffrn_reflns_limit_k_min -12
_diffrn_reflns_limit_l_max 23
_diffrn_reflns_limit_l_min -23
_diffrn_reflns_number 26765
_diffrn_reflns_theta_full 27.54
_diffrn_reflns_theta_max 27.54
_diffrn_standards_number 0
_exptl_absorpt_coefficient_mu 5.527
_exptl_absorpt_correction_T_max 0.575
_exptl_absorpt_correction_T_min 0.451
_exptl_absorpt_correction_type multi-scan
_exptl_absorpt_process_details 'REQAB (Rigaku, 1998)'
_exptl_crystal_colour purpule
_exptl_crystal_density_diffrn 1.595
_exptl_crystal_density_method 'not measured'
_exptl_crystal_description block
_exptl_crystal_F_000 1300.00
_exptl_crystal_size_max 0.200
_exptl_crystal_size_mid 0.100
_exptl_crystal_size_min 0.100
_refine_diff_density_max 1.440
_refine_diff_density_min -1.390
_refine_ls_extinction_method none
_refine_ls_goodness_of_fit_ref 0.881
_refine_ls_hydrogen_treatment constr
_refine_ls_number_parameters 337
_refine_ls_number_reflns 6204
_refine_ls_R_factor_gt 0.0290
_refine_ls_shift/su_max 0.000
_refine_ls_structure_factor_coef F
_refine_ls_weighting_details 'w = 1/[0.0010Fo^2^ + 1.0000\s(Fo^2^)]'
_refine_ls_weighting_scheme calc
_refine_ls_wR_factor_ref 0.0409
_reflns_number_gt 5364
_reflns_number_total 6204
_reflns_threshold_expression F>2.0\s(F)
_cod_data_source_file c6dt04685a2.cif
_cod_data_source_block NN-Au-2-Di-tert-butylphosphino-biphenyl
_cod_depositor_comments 'Adding full bibliography for 7041894--7041898.cif.'
_cod_database_code 7041896

loop_
_symmetry_equiv_pos_site_id
_symmetry_equiv_pos_as_xyz
1 +X,+Y,+Z
2 1/2-X,1/2+Y,1/2-Z
3 -X,-Y,-Z
4 1/2+X,1/2-Y,1/2+Z

loop_
_atom_site_label
_atom_site_type_symbol
_atom_site_fract_x
_atom_site_fract_y
_atom_site_fract_z
_atom_site_U_iso_or_equiv
_atom_site_adp_type
_atom_site_occupancy
_atom_site_symmetry_multiplicity
_atom_site_calc_flag
_atom_site_refinement_flags
Au1 Au 0.837240(10) 0.641540(10) 0.062900(10) 0.02867(5) Uani 1.0 4 d .
P1 P 0.80393(5) 0.76166(9) -0.05689(5) 0.0278(2) Uani 1.0 4 d .
O1 O 0.8504(3) 0.7107(4) 0.2527(2) 0.0720(12) Uani 1.0 4 d .
O2 O 0.9159(3) 0.3302(4) 0.13275(19) 0.0542(10) Uani 1.0 4 d .
N1 N 0.8728(3) 0.5880(4) 0.24094(19) 0.0440(10) Uani 1.0 4 d .
N2 N 0.90467(19) 0.4106(4) 0.18558(17) 0.0347(8) Uani 1.0 4 d .
C1 C 0.8749(2) 0.5416(4) 0.1715(2) 0.0317(9) Uani 1.0 4 d .
C2 C 0.8980(3) 0.4810(5) 0.3075(3) 0.0472(12) Uani 1.0 4 d .
C3 C 0.9260(4) 0.3582(5) 0.2696(3) 0.0525(14) Uani 1.0 4 d .
C4 C 0.9631(6) 0.5468(8) 0.3820(4) 0.142(3) Uani 1.0 4 d .
C5 C 0.8204(6) 0.4500(7) 0.3214(6) 0.138(4) Uani 1.0 4 d .
C6 C 1.0187(6) 0.3298(12) 0.3082(4) 0.186(5) Uani 1.0 4 d .
C7 C 0.8752(8) 0.2247(7) 0.2603(6) 0.163(5) Uani 1.0 4 d .
C8 C 0.7041(3) 0.7138(4) -0.1409(2) 0.0336(9) Uani 1.0 4 d .
C9 C 0.6844(3) 0.7707(4) -0.2190(3) 0.0471(11) Uani 1.0 4 d .
C10 C 0.6058(3) 0.7568(5) -0.2821(3) 0.0572(13) Uani 1.0 4 d .
C11 C 0.5427(3) 0.6885(5) -0.2701(3) 0.0573(13) Uani 1.0 4 d .
C12 C 0.5613(3) 0.6266(5) -0.1953(3) 0.0518(13) Uani 1.0 4 d .
C13 C 0.6409(3) 0.6351(4) -0.1298(3) 0.0358(10) Uani 1.0 4 d .
C14 C 0.6517(2) 0.5550(4) -0.0551(2) 0.0351(10) Uani 1.0 4 d .
C15 C 0.6050(3) 0.5883(6) -0.0117(3) 0.0548(14) Uani 1.0 4 d .
C16 C 0.6106(4) 0.5049(7) 0.0544(4) 0.0699(18) Uani 1.0 4 d .
C17 C 0.6603(4) 0.3888(6) 0.0753(3) 0.0642(16) Uani 1.0 4 d .
C18 C 0.7069(4) 0.3549(4) 0.0330(3) 0.0550(14) Uani 1.0 4 d .
C19 C 0.7027(3) 0.4360(4) -0.0328(3) 0.0444(11) Uani 1.0 4 d .
C20 C 0.7876(3) 0.9505(4) -0.0371(2) 0.0334(9) Uani 1.0 4 d .
C21 C 0.8704(3) 1.0061(5) 0.0298(3) 0.0499(12) Uani 1.0 4 d .
C22 C 0.7596(3) 1.0496(4) -0.1100(3) 0.0468(12) Uani 1.0 4 d .
C23 C 0.7196(3) 0.9470(5) -0.0036(3) 0.0487(13) Uani 1.0 4 d .
C24 C 0.8912(3) 0.7336(4) -0.0918(2) 0.0352(10) Uani 1.0 4 d .
C25 C 0.9047(3) 0.8480(4) -0.1454(3) 0.0474(13) Uani 1.0 4 d .
C26 C 0.9746(3) 0.7206(5) -0.0151(3) 0.0449(12) Uani 1.0 4 d .
C27 C 0.8750(3) 0.5919(5) -0.1360(3) 0.0512(13) Uani 1.0 4 d .
H1 H 0.9405 0.6290 0.3967 0.1293 Uiso 1.0 4 calc R
H2 H 1.0102 0.5727 0.3701 0.1293 Uiso 1.0 4 calc R
H3 H 0.9813 0.4813 0.4265 0.1292 Uiso 1.0 4 calc R
H4 H 0.8318 0.3810 0.3636 0.2062 Uiso 1.0 4 calc R
H5 H 0.7997 0.5343 0.3362 0.2062 Uiso 1.0 4 calc R
H6 H 0.7786 0.4143 0.2710 0.2063 Uiso 1.0 4 calc R
H7 H 1.0360 0.2959 0.3630 0.2166 Uiso 1.0 4 calc R
H8 H 1.0324 0.2613 0.2764 0.2166 Uiso 1.0 4 calc R
H9 H 1.0475 0.4161 0.3089 0.2165 Uiso 1.0 4 calc R
H10 H 0.8895 0.1575 0.2282 0.2236 Uiso 1.0 4 calc R
H11 H 0.8861 0.1850 0.3128 0.2236 Uiso 1.0 4 calc R
H12 H 0.8165 0.2482 0.2330 0.2236 Uiso 1.0 4 calc R
H13 H 0.7264 0.8187 -0.2281 0.0516 Uiso 1.0 4 calc R
H14 H 0.5954 0.7945 -0.3331 0.0578 Uiso 1.0 4 calc R
H15 H 0.4887 0.6838 -0.3115 0.0560 Uiso 1.0 4 calc R
H16 H 0.5190 0.5770 -0.1878 0.0551 Uiso 1.0 4 calc R
H17 H 0.5704 0.6671 -0.0262 0.0675 Uiso 1.0 4 calc R
H18 H 0.5800 0.5289 0.0844 0.0893 Uiso 1.0 4 calc R
H19 H 0.6623 0.3323 0.1183 0.0738 Uiso 1.0 4 calc R
H20 H 0.7418 0.2763 0.0482 0.0616 Uiso 1.0 4 calc R
H21 H 0.7340 0.4117 -0.0621 0.0523 Uiso 1.0 4 calc R
H22 H 0.8877 0.9443 0.0760 0.0546 Uiso 1.0 4 calc R
H23 H 0.9133 1.0088 0.0092 0.0545 Uiso 1.0 4 calc R
H24 H 0.8620 1.0989 0.0460 0.0545 Uiso 1.0 4 calc R
H25 H 0.7909 1.0284 -0.1419 0.0566 Uiso 1.0 4 calc R
H26 H 0.7698 1.1455 -0.0919 0.0567 Uiso 1.0 4 calc R
H27 H 0.7005 1.0364 -0.1427 0.0567 Uiso 1.0 4 calc R
H28 H 0.7112 1.0399 0.0126 0.0626 Uiso 1.0 4 calc R
H29 H 0.6677 0.9132 -0.0451 0.0626 Uiso 1.0 4 calc R
H30 H 0.7372 0.8855 0.0428 0.0625 Uiso 1.0 4 calc R
H31 H 0.8550 0.8551 -0.1954 0.0587 Uiso 1.0 4 calc R
H32 H 0.9150 0.9363 -0.1172 0.0587 Uiso 1.0 4 calc R
H33 H 0.9521 0.8244 -0.1574 0.0587 Uiso 1.0 4 calc R
H34 H 0.9901 0.8117 0.0094 0.0547 Uiso 1.0 4 calc R
H35 H 1.0181 0.6862 -0.0302 0.0549 Uiso 1.0 4 calc R
H36 H 0.9678 0.6572 0.0232 0.0548 Uiso 1.0 4 calc R
H37 H 0.9244 0.5623 -0.1428 0.0631 Uiso 1.0 4 calc R
H38 H 0.8608 0.5230 -0.1047 0.0632 Uiso 1.0 4 calc R
H39 H 0.8289 0.6018 -0.1886 0.0631 Uiso 1.0 4 calc R

loop_
_atom_site_aniso_label
_atom_site_aniso_U_11
_atom_site_aniso_U_22
_atom_site_aniso_U_33
_atom_site_aniso_U_12
_atom_site_aniso_U_13
_atom_site_aniso_U_23
Au1 0.03287(9) 0.03043(10) 0.02068(9) -0.00321(5) 0.00895(6) 0.00165(4)
P1 0.0335(5) 0.0271(5) 0.0201(4) -0.0039(4) 0.0083(4) -0.0008(4)
O1 0.110(3) 0.061(3) 0.052(2) 0.037(2) 0.041(2) 0.0043(16)
O2 0.070(3) 0.0549(18) 0.0438(18) 0.0175(15) 0.0296(17) -0.0017(14)
N1 0.057(2) 0.047(2) 0.0309(16) 0.0186(17) 0.0208(16) 0.0067(15)
N2 0.0388(16) 0.0399(17) 0.0292(15) 0.0042(14) 0.0177(13) 0.0021(14)
C1 0.0321(17) 0.0378(19) 0.0263(17) 0.0000(14) 0.0131(14) 0.0025(14)
C2 0.061(3) 0.056(3) 0.0286(19) 0.008(2) 0.0225(19) 0.0083(18)
C3 0.068(3) 0.058(3) 0.036(3) 0.023(2) 0.027(3) 0.0202(18)
C4 0.175(8) 0.078(5) 0.071(5) 0.022(5) -0.053(5) -0.007(4)
C5 0.194(8) 0.091(5) 0.231(10) 0.036(5) 0.190(9) 0.043(6)
C6 0.116(7) 0.380(16) 0.045(4) 0.168(9) 0.017(4) 0.020(6)
C7 0.369(15) 0.048(4) 0.142(7) -0.032(6) 0.177(10) 0.001(4)
C8 0.0381(19) 0.0295(19) 0.0257(17) -0.0022(15) 0.0054(15) -0.0014(14)
C9 0.059(3) 0.042(3) 0.0277(19) -0.0065(19) 0.0053(18) 0.0035(17)
C10 0.074(4) 0.043(3) 0.027(2) -0.006(3) -0.007(2) 0.0042(18)
C11 0.051(3) 0.048(3) 0.040(3) -0.004(3) -0.014(2) -0.006(2)
C12 0.042(3) 0.048(3) 0.049(3) -0.0114(18) 0.001(2) -0.0081(19)
C13 0.040(2) 0.0264(19) 0.032(2) -0.0000(14) 0.0054(17) -0.0050(14)
C14 0.0321(18) 0.033(2) 0.037(2) -0.0110(14) 0.0114(16) -0.0058(15)
C15 0.048(3) 0.059(3) 0.062(3) -0.007(3) 0.027(3) -0.003(3)
C16 0.075(4) 0.086(4) 0.063(3) -0.027(3) 0.042(3) -0.009(3)
C17 0.075(4) 0.065(4) 0.045(3) -0.034(3) 0.017(3) 0.006(3)
C18 0.064(3) 0.034(3) 0.056(3) -0.0089(19) 0.014(3) 0.0092(19)
C19 0.050(3) 0.032(2) 0.048(3) -0.0074(18) 0.0177(19) -0.0038(18)
C20 0.0388(19) 0.0283(18) 0.0279(17) -0.0036(15) 0.0085(15) -0.0043(14)
C21 0.049(3) 0.038(3) 0.049(3) -0.0075(19) 0.007(2) -0.0108(19)
C22 0.062(3) 0.032(2) 0.048(3) 0.0100(18) 0.024(2) 0.0123(17)
C23 0.060(3) 0.037(3) 0.059(3) -0.0010(19) 0.035(3) -0.0074(19)
C24 0.046(2) 0.0329(19) 0.0306(18) -0.0005(16) 0.0200(16) 0.0004(15)
C25 0.053(3) 0.052(3) 0.042(3) 0.0033(18) 0.024(2) 0.0089(18)
C26 0.041(2) 0.054(3) 0.042(3) 0.0018(18) 0.0194(18) 0.0033(18)
C27 0.064(3) 0.043(3) 0.051(3) 0.004(2) 0.028(3) -0.011(2)

loop_
_atom_type_symbol
_atom_type_description
_atom_type_scat_dispersion_real
_atom_type_scat_dispersion_imag
_atom_type_scat_source
C C 0.0033 0.0016
;
International Tables for Crystallography
(1992, Vol. C, Tables 4.2.6.8 and 6.1.1.4)
;
H H 0.0000 0.0000
;
International Tables for Crystallography
(1992, Vol. C, Table 6.1.1.4)
;
Au Au -2.0133 8.8022
;
International Tables for Crystallography
(1992, Vol. C, Tables 4.2.6.8 and 6.1.1.4)
;
N N 0.0061 0.0033
;
International Tables for Crystallography
(1992, Vol. C, Tables 4.2.6.8 and 6.1.1.4)
;
O O 0.0106 0.0060
;
International Tables for Crystallography
(1992, Vol. C, Tables 4.2.6.8 and 6.1.1.4)
;
P P 0.1023 0.0942
;
International Tables for Crystallography
(1992, Vol. C, Tables 4.2.6.8 and 6.1.1.4)
;

loop_
_geom_angle_atom_site_label_1
_geom_angle_atom_site_label_2
_geom_angle_atom_site_label_3
_geom_angle
_geom_angle_publ_flag
P1 Au1 C1 175.96(10) yes
Au1 P1 C8 116.02(14) yes
Au1 P1 C20 107.42(14) yes
Au1 P1 C24 108.35(12) yes
C8 P1 C20 103.25(16) yes
C8 P1 C24 108.11(19) yes
C20 P1 C24 113.84(18) yes
O1 N1 C1 125.7(4) yes
O1 N1 C2 120.0(4) yes
C1 N1 C2 114.3(4) yes
O2 N2 C1 125.2(4) yes
O2 N2 C3 119.8(4) yes
C1 N2 C3 115.0(4) yes
Au1 C1 N1 128.5(3) yes
Au1 C1 N2 124.7(3) yes
N1 C1 N2 106.8(4) yes
N1 C2 C3 101.9(4) yes
N1 C2 C4 107.3(4) yes
N1 C2 C5 106.3(5) yes
C3 C2 C4 117.2(5) yes
C3 C2 C5 113.4(5) yes
C4 C2 C5 109.7(6) yes
N2 C3 C2 101.8(4) yes
N2 C3 C6 107.7(6) yes
N2 C3 C7 106.2(5) yes
C2 C3 C6 114.3(5) yes
C2 C3 C7 114.3(7) yes
C6 C3 C7 111.6(7) yes
P1 C8 C9 119.1(3) yes
P1 C8 C13 123.1(3) yes
C9 C8 C13 117.4(3) yes
C8 C9 C10 122.4(5) yes
C9 C10 C11 120.3(5) yes
C10 C11 C12 118.4(4) yes
C11 C12 C13 123.3(5) yes
C8 C13 C12 118.0(4) yes
C8 C13 C14 125.7(3) yes
C12 C13 C14 116.3(4) yes
C13 C14 C15 120.6(4) yes
C13 C14 C19 120.5(4) yes
C15 C14 C19 118.6(4) yes
C14 C15 C16 120.0(5) yes
C15 C16 C17 120.8(7) yes
C16 C17 C18 119.8(6) yes
C17 C18 C19 120.6(5) yes
C14 C19 C18 120.2(5) yes
P1 C20 C21 108.2(3) yes
P1 C20 C22 116.8(3) yes
P1 C20 C23 104.8(3) yes
C21 C20 C22 108.9(4) yes
C21 C20 C23 109.0(4) yes
C22 C20 C23 109.0(4) yes
P1 C24 C25 117.5(3) yes
P1 C24 C26 107.8(3) yes
P1 C24 C27 107.2(4) yes
C25 C24 C26 106.6(4) yes
C25 C24 C27 109.9(4) yes
C26 C24 C27 107.3(3) yes
C2 C4 H1 110.165 no
C2 C4 H2 108.154 no
C2 C4 H3 110.168 no
H1 C4 H2 109.445 no
H1 C4 H3 109.438 no
H2 C4 H3 109.448 no
C2 C5 H4 110.993 no
C2 C5 H5 110.211 no
C2 C5 H6 107.269 no
H4 C5 H5 109.447 no
H4 C5 H6 109.443 no
H5 C5 H6 109.439 no
C3 C6 H7 111.124 no
C3 C6 H8 109.340 no
C3 C6 H9 108.023 no
H7 C6 H8 109.441 no
H7 C6 H9 109.438 no
H8 C6 H9 109.447 no
C3 C7 H10 109.925 no
C3 C7 H11 110.529 no
C3 C7 H12 108.037 no
H10 C7 H11 109.446 no
H10 C7 H12 109.438 no
H11 C7 H12 109.441 no
C8 C9 H13 118.500 no
C10 C9 H13 119.131 no
C9 C10 H14 119.934 no
C11 C10 H14 119.745 no
C10 C11 H15 120.580 no
C12 C11 H15 120.991 no
C11 C12 H16 118.459 no
C13 C12 H16 118.260 no
C14 C15 H17 119.539 no
C16 C15 H17 120.470 no
C15 C16 H18 119.752 no
C17 C16 H18 119.462 no
C16 C17 H19 120.207 no
C18 C17 H19 120.007 no
C17 C18 H20 119.558 no
C19 C18 H20 119.827 no
C14 C19 H21 119.411 no
C18 C19 H21 120.378 no
C20 C21 H22 108.948 no
C20 C21 H23 109.480 no
C20 C21 H24 110.076 no
H22 C21 H23 109.444 no
H22 C21 H24 109.436 no
H23 C21 H24 109.441 no
C20 C22 H25 108.902 no
C20 C22 H26 110.386 no
C20 C22 H27 109.210 no
H25 C22 H26 109.437 no
H25 C22 H27 109.445 no
H26 C22 H27 109.444 no
C20 C23 H28 109.708 no
C20 C23 H29 109.399 no
C20 C23 H30 109.391 no
H28 C23 H29 109.441 no
H28 C23 H30 109.447 no
H29 C23 H30 109.442 no
C24 C25 H31 109.028 no
C24 C25 H32 109.409 no
C24 C25 H33 110.056 no
H31 C25 H32 109.446 no
H31 C25 H33 109.444 no
H32 C25 H33 109.444 no
C24 C26 H34 108.800 no
C24 C26 H35 109.659 no
C24 C26 H36 110.036 no
H34 C26 H35 109.435 no
H34 C26 H36 109.451 no
H35 C26 H36 109.444 no
C24 C27 H37 109.976 no
C24 C27 H38 109.500 no
C24 C27 H39 109.025 no
H37 C27 H38 109.444 no
H37 C27 H39 109.434 no
H38 C27 H39 109.447 no

loop_
_geom_bond_atom_site_label_1
_geom_bond_atom_site_label_2
_geom_bond_distance
_geom_bond_publ_flag
Au1 P1 2.292(2) yes
Au1 C1 2.023(4) yes
P1 C8 1.829(4) yes
P1 C20 1.876(4) yes
P1 C24 1.883(5) yes
O1 N1 1.276(6) yes
O2 N2 1.295(5) yes
N1 C1 1.339(6) yes
N1 C2 1.494(6) yes
N2 C1 1.334(5) yes
N2 C3 1.486(6) yes
C2 C3 1.530(7) yes
C2 C4 1.489(8) yes
C2 C5 1.499(12) yes
C3 C6 1.494(10) yes
C3 C7 1.517(10) yes
C8 C9 1.410(6) yes
C8 C13 1.411(6) yes
C9 C10 1.378(6) yes
C10 C11 1.367(8) yes
C11 C12 1.379(7) yes
C12 C13 1.402(6) yes
C13 C14 1.487(6) yes
C14 C15 1.375(8) yes
C14 C19 1.392(6) yes
C15 C16 1.399(9) yes
C16 C17 1.357(8) yes
C17 C18 1.360(10) yes
C18 C19 1.388(7) yes
C20 C21 1.541(5) yes
C20 C22 1.523(6) yes
C20 C23 1.534(8) yes
C24 C25 1.536(7) yes
C24 C26 1.541(5) yes
C24 C27 1.532(6) yes
C4 H1 0.960 no
C4 H2 0.960 no
C4 H3 0.960 no
C5 H4 0.960 no
C5 H5 0.960 no
C5 H6 0.960 no
C6 H7 0.960 no
C6 H8 0.960 no
C6 H9 0.960 no
C7 H10 0.960 no
C7 H11 0.960 no
C7 H12 0.960 no
C9 H13 0.930 no
C10 H14 0.930 no
C11 H15 0.930 no
C12 H16 0.930 no
C15 H17 0.930 no
C16 H18 0.930 no
C17 H19 0.930 no
C18 H20 0.930 no
C19 H21 0.930 no
C21 H22 0.960 no
C21 H23 0.960 no
C21 H24 0.960 no
C22 H25 0.960 no
C22 H26 0.960 no
C22 H27 0.960 no
C23 H28 0.960 no
C23 H29 0.960 no
C23 H30 0.960 no
C25 H31 0.960 no
C25 H32 0.960 no
C25 H33 0.960 no
C26 H34 0.960 no
C26 H35 0.960 no
C26 H36 0.960 no
C27 H37 0.960 no
C27 H38 0.960 no
C27 H39 0.960 no

loop_
_geom_contact_atom_site_label_1
_geom_contact_atom_site_label_2
_geom_contact_distance
_geom_contact_publ_flag
_geom_contact_site_symmetry_2
Au1 O1 3.389(6) no .
Au1 O2 3.289(4) no .
Au1 C14 3.156(4) no .
Au1 C18 3.445(6) no .
Au1 C19 2.992(4) no .
Au1 C23 3.473(5) no .
Au1 C26 3.316(6) no .
P1 C14 3.309(5) no .
O1 N2 3.383(6) no .
O1 C3 3.571(7) no .
O1 C4 2.815(8) no .
O1 C5 2.914(10) no .
O2 N1 3.400(6) no .
O2 C2 3.582(7) no .
O2 C6 2.916(8) no .
O2 C7 2.846(13) no .
O2 C18 3.334(7) no .
N1 C6 3.379(11) no .
N1 C7 3.475(8) no .
N2 C4 3.496(8) no .
N2 C5 3.346(13) no .
N2 C18 3.445(6) no .
C1 C4 3.449(8) no .
C1 C5 3.320(13) no .
C1 C6 3.362(10) no .
C1 C7 3.412(9) no .
C1 C18 3.450(6) no .
C4 C6 2.831(14) no .
C5 C7 2.752(14) no .
C8 C11 2.823(6) no .
C8 C19 3.288(6) no .
C8 C22 3.320(6) no .
C8 C23 3.248(7) no .
C8 C27 3.157(8) no .
C9 C12 2.720(8) no .
C9 C20 3.466(6) no .
C9 C22 3.239(6) no .
C9 C24 3.394(6) no .
C9 C25 3.578(8) no .
C9 C27 3.469(7) no .
C10 C13 2.800(7) no .
C12 C15 3.088(8) no .
C12 C19 3.459(6) no .
C14 C17 2.781(8) no .
C15 C18 2.749(7) no .
C16 C19 2.740(9) no .
C20 C25 3.486(8) no .
C21 C24 3.505(7) no .
C21 C26 3.539(7) no .
C22 C25 3.432(8) no .
O1 C5 3.540(9) no 2_655
O1 C17 3.597(8) no 2_655
O2 C21 3.517(6) no 1_545
O2 C25 3.475(7) no 3_765
O2 C26 3.412(7) no 3_765
C5 O1 3.540(9) no 2_645
C10 C27 3.586(7) no 2_654
C16 C16 3.529(9) no 3_665
C17 O1 3.597(8) no 2_645
C21 O2 3.517(6) no 1_565
C25 O2 3.475(7) no 3_765
C26 O2 3.412(7) no 3_765
C27 C10 3.586(7) no 2_644
Au1 H21 3.1211 no .
Au1 H22 2.9941 no .
Au1 H30 2.8350 no .
Au1 H34 3.5666 no .
Au1 H36 2.6484 no .
Au1 H38 3.3959 no .
P1 H13 2.8590 no .
P1 H21 3.5350 no .
P1 H22 2.8271 no .
P1 H23 2.9505 no .
P1 H25 2.9238 no .
P1 H27 3.1899 no .
P1 H28 3.5823 no .
P1 H29 2.8552 no .
P1 H30 2.7677 no .
P1 H31 3.0983 no .
P1 H32 3.0644 no .
P1 H34 2.9933 no .
P1 H36 2.7937 no .
P1 H38 2.7529 no .
P1 H39 2.9925 no .
O1 H1 2.5335 no .
O1 H2 3.0118 no .
O1 H5 2.6335 no .
O1 H6 3.1576 no .
O2 H8 2.6267 no .
O2 H9 3.1578 no .
O2 H10 2.5508 no .
O2 H12 3.0671 no .
O2 H20 2.8203 no .
N1 H1 2.5812 no .
N1 H2 2.5604 no .
N1 H3 3.2470 no .
N1 H4 3.2475 no .
N1 H5 2.5680 no .
N1 H6 2.5381 no .
N1 H9 3.2167 no .
N1 H12 3.3659 no .
N2 H2 3.4270 no .
N2 H6 3.1523 no .
N2 H7 3.2539 no .
N2 H8 2.5761 no .
N2 H9 2.5607 no .
N2 H10 2.5747 no .
N2 H11 3.2487 no .
N2 H12 2.5581 no .
N2 H20 3.1627 no .
C1 H2 3.3857 no .
C1 H6 3.1525 no .
C1 H9 3.2316 no .
C1 H12 3.3132 no .
C1 H20 3.5247 no .
C2 H7 2.8088 no .
C2 H8 3.3507 no .
C2 H9 2.6631 no .
C2 H10 3.3711 no .
C2 H11 2.8297 no .
C2 H12 2.6743 no .
C3 H1 3.3841 no .
C3 H2 2.7208 no .
C3 H3 2.8322 no .
C3 H4 2.8037 no .
C3 H5 3.3499 no .
C3 H6 2.6289 no .
C4 H4 2.6819 no .
C4 H5 2.6144 no .
C4 H6 3.2552 no .
C4 H7 2.7895 no .
C4 H9 2.6486 no .
C5 H1 2.6035 no .
C5 H2 3.2636 no .
C5 H3 2.6728 no .
C5 H11 2.7995 no .
C5 H12 2.4756 no .
C6 H2 2.5968 no .
C6 H3 2.8565 no .
C6 H10 2.6732 no .
C6 H11 2.7169 no .
C6 H12 3.2995 no .
C7 H4 2.7168 no .
C7 H6 2.5263 no .
C7 H7 2.7279 no .
C7 H8 2.6512 no .
C7 H9 3.3034 no .
C7 H20 3.5899 no .
C8 H14 3.2758 no .
C8 H16 3.2465 no .
C8 H21 3.1536 no .
C8 H25 3.3566 no .
C8 H27 3.0720 no .
C8 H29 2.8043 no .
C8 H30 3.5131 no .
C8 H31 3.4307 no .
C8 H38 3.1129 no .
C8 H39 2.8478 no .
C9 H15 3.2224 no .
C9 H25 3.0419 no .
C9 H27 2.8360 no .
C9 H29 3.5278 no .
C9 H31 2.9303 no .
C9 H39 2.8398 no .
C10 H16 3.1924 no .
C10 H27 3.5614 no .
C11 H13 3.2127 no .
C12 H14 3.2015 no .
C12 H17 3.0034 no .
C13 H13 3.2483 no .
C13 H15 3.2833 no .
C13 H17 2.6350 no .
C13 H21 2.6476 no .
C13 H29 2.9934 no .
C14 H16 2.5548 no .
C14 H18 3.2376 no .
C14 H20 3.2475 no .
C14 H29 3.4204 no .
C15 H16 2.8936 no .
C15 H19 3.2367 no .
C15 H21 3.2179 no .
C15 H29 3.4138 no .
C15 H30 3.5213 no .
C16 H20 3.1871 no .
C17 H6 3.2736 no .
C17 H12 3.2968 no .
C17 H17 3.2326 no .
C17 H21 3.2238 no .
C18 H12 3.4572 no .
C18 H18 3.1868 no .
C19 H16 3.5283 no .
C19 H17 3.2213 no .
C19 H19 3.2255 no .
C19 H38 3.5840 no .
C20 H13 3.3900 no .
C20 H32 3.1013 no .
C20 H34 3.5248 no .
C21 H25 2.8232 no .
C21 H26 2.5413 no .
C21 H27 3.3003 no .
C21 H28 2.6763 no .
C21 H29 3.3345 no .
C21 H30 2.6804 no .
C21 H32 3.1157 no .
C21 H34 2.9192 no .
C22 H13 2.9444 no .
C22 H22 3.3197 no .
C22 H23 2.6789 no .
C22 H24 2.6733 no .
C22 H28 2.6642 no .
C22 H29 2.6715 no .
C22 H30 3.3191 no .
C22 H31 3.2610 no .
C22 H32 2.9612 no .
C23 H22 2.6752 no .
C23 H23 3.3337 no .
C23 H24 2.6836 no .
C23 H25 3.2945 no .
C23 H26 2.8264 no .
C23 H27 2.5311 no .
C24 H13 3.0164 no .
C24 H23 3.1194 no .
C24 H25 3.2306 no .
C25 H13 2.8490 no .
C25 H23 3.1225 no .
C25 H25 2.6415 no .
C25 H34 2.5830 no .
C25 H35 2.6810 no .
C25 H36 3.3098 no .
C25 H37 2.7394 no .
C25 H38 3.3392 no .
C25 H39 2.6449 no .
C26 H22 3.3972 no .
C26 H23 3.0389 no .
C26 H31 3.3053 no .
C26 H32 2.6630 no .
C26 H33 2.6162 no .
C26 H37 2.5796 no .
C26 H38 2.7253 no .
C26 H39 3.3058 no .
C27 H13 3.2495 no .
C27 H31 2.6897 no .
C27 H32 3.3398 no .
C27 H33 2.6968 no .
C27 H34 3.3045 no .
C27 H35 2.5934 no .
C27 H36 2.7171 no .
H1 H4 2.9296 no .
H1 H5 2.4085 no .
H1 H6 3.4611 no .
H1 H9 3.5315 no .
H2 H4 3.5599 no .
H2 H5 3.4729 no .
H2 H7 2.6851 no .
H2 H8 3.5089 no .
H2 H9 2.1078 no .
H3 H4 2.5566 no .
H3 H5 2.9402 no .
H3 H6 3.5416 no .
H3 H7 2.4924 no .
H3 H9 2.8602 no .
H3 H11 3.4774 no .
H4 H11 2.4319 no .
H4 H12 2.5811 no .
H5 H12 3.3736 no .
H6 H10 3.3924 no .
H6 H11 2.7689 no .
H6 H12 1.9417 no .
H6 H19 2.7698 no .
H7 H10 3.0029 no .
H7 H11 2.6058 no .
H7 H12 3.5921 no .
H8 H10 2.4758 no .
H8 H11 2.9663 no .
H8 H12 3.5092 no .
H9 H10 3.5265 no .
H9 H11 3.5902 no .
H10 H20 3.3936 no .
H12 H19 2.7446 no .
H12 H20 3.0408 no .
H13 H14 2.2945 no .
H13 H25 2.4933 no .
H13 H27 2.7251 no .
H13 H31 2.0946 no .
H13 H32 3.2572 no .
H13 H33 3.5955 no .
H13 H39 2.6275 no .
H14 H15 2.3019 no .
H15 H16 2.3012 no .
H16 H17 2.7998 no .
H17 H18 2.3320 no .
H17 H29 2.9901 no .
H17 H30 3.3643 no .
H18 H19 2.2824 no .
H19 H20 2.2834 no .
H20 H21 2.3204 no .
H21 H38 2.8215 no .
H22 H26 3.4485 no .
H22 H28 2.9452 no .
H22 H29 3.5521 no .
H22 H30 2.4973 no .
H22 H34 2.8204 no .
H22 H36 3.3764 no .
H23 H25 2.6816 no .
H23 H26 2.7384 no .
H23 H27 3.5934 no .
H23 H28 3.5531 no .
H23 H30 3.5558 no .
H23 H32 2.3863 no .
H23 H34 2.3020 no .
H23 H36 3.4592 no .
H24 H25 3.1551 no .
H24 H26 2.3760 no .
H24 H27 3.4516 no .
H24 H28 2.5018 no .
H24 H29 3.5600 no .
H24 H30 2.9554 no .
H25 H28 3.5787 no .
H25 H29 3.4472 no .
H25 H31 2.4027 no .
H25 H32 2.1992 no .
H25 H33 3.5148 no .
H26 H28 2.6733 no .
H26 H29 3.1582 no .
H26 H32 3.3906 no .
H27 H28 2.7202 no .
H27 H29 2.3671 no .
H27 H30 3.4410 no .
H31 H34 3.4838 no .
H31 H35 3.5386 no .
H31 H37 3.0308 no .
H31 H38 3.5399 no .
H31 H39 2.4666 no .
H32 H34 2.4184 no .
H32 H35 3.0036 no .
H32 H36 3.5166 no .
H32 H39 3.5287 no .
H33 H34 2.7948 no .
H33 H35 2.4727 no .
H33 H36 3.5241 no .
H33 H37 2.5754 no .
H33 H38 3.5902 no .
H33 H39 2.9008 no .
H34 H37 3.4440 no .
H35 H37 2.3300 no .
H35 H38 2.9454 no .
H35 H39 3.4461 no .
H36 H37 2.9051 no .
H36 H38 2.6189 no .
Au1 H15 3.1471 no 4_565
O1 H4 3.4044 no 2_655
O1 H6 2.8611 no 2_655
O1 H12 3.0381 no 2_655
O1 H15 3.2256 no 4_565
O1 H16 3.3534 no 4_565
O1 H19 2.6812 no 2_655
O2 H24 2.6377 no 1_545
O2 H33 2.6068 no 3_765
O2 H35 2.5451 no 3_765
O2 H37 2.8942 no 3_765
N1 H15 3.3512 no 4_565
N2 H33 3.5357 no 3_765
N2 H37 3.3713 no 3_765
C1 H15 3.2169 no 4_565
C4 H3 3.1808 no 3_766
C4 H17 3.3304 no 4_565
C4 H19 3.4832 no 2_655
C4 H29 3.2694 no 4_565
C5 H12 3.5731 no 2_655
C5 H28 3.3591 no 2_645
C5 H30 3.0566 no 2_645
C6 H27 3.1785 no 4_565
C6 H33 3.3007 no 3_765
C7 H5 3.3479 no 2_645
C7 H18 3.1747 no 2_645
C9 H25 3.5551 no 2_644
C9 H39 3.5248 no 2_654
C10 H25 3.4410 no 2_644
C10 H32 3.4898 no 2_644
C10 H34 3.5086 no 4_464
C10 H36 3.4305 no 4_464
C10 H37 3.1573 no 2_654
C10 H38 3.4447 no 2_654
C10 H39 3.5836 no 2_654
C11 H22 3.2222 no 4_464
C11 H32 3.4105 no 2_644
C12 H2 3.3500 no 4_464
C13 H2 3.5913 no 4_464
C15 H18 3.1370 no 3_665
C16 H11 2.9202 no 2_655
C16 H17 3.3958 no 3_665
C16 H18 3.2427 no 3_665
C17 H1 3.1890 no 2_645
C18 H7 3.5725 no 4_454
C18 H24 3.5701 no 1_545
C18 H26 3.4960 no 1_545
C18 H28 3.0258 no 1_545
C19 H7 3.5100 no 4_454
C19 H26 3.3404 no 1_545
C21 H15 3.2876 no 4_565
C21 H20 3.5125 no 1_565
C21 H32 3.4460 no 3_775
C21 H33 3.4007 no 3_775
C21 H34 3.2851 no 3_775
C21 H35 3.5110 no 3_775
C22 H9 3.3787 no 4_464
C22 H39 3.3372 no 2_654
C23 H2 3.4134 no 4_464
C23 H4 3.0613 no 2_655
C23 H5 3.2690 no 2_655
C23 H20 3.2477 no 1_565
C25 H8 3.1522 no 3_765
C25 H23 3.3900 no 3_775
C26 H14 3.0797 no 4_565
C26 H23 3.2056 no 3_775
C26 H24 3.5544 no 3_775
C27 H13 3.5062 no 2_644
C27 H14 2.9709 no 2_644
C27 H36 3.5575 no 3_765
H1 C17 3.1890 no 2_655
H1 H3 3.0819 no 3_766
H1 H17 2.8654 no 4_565
H1 H19 2.5727 no 2_655
H2 C12 3.3500 no 4_565
H2 C13 3.5913 no 4_565
H2 C23 3.4134 no 4_565
H2 H16 3.5155 no 4_565
H2 H17 3.0163 no 4_565
H2 H27 3.5658 no 4_565
H2 H28 3.5444 no 4_565
H2 H29 2.5318 no 4_565
H3 C4 3.1808 no 3_766
H3 H1 3.0819 no 3_766
H3 H3 2.4728 no 3_766
H3 H29 3.2269 no 4_565
H4 O1 3.4044 no 2_645
H4 C23 3.0613 no 2_645
H4 H17 3.3901 no 2_645
H4 H28 3.0279 no 2_645
H4 H29 3.2734 no 2_645
H4 H30 2.4351 no 2_645
H5 C7 3.3479 no 2_655
H5 C23 3.2690 no 2_645
H5 H10 3.2273 no 2_655
H5 H11 3.5432 no 2_655
H5 H12 2.7771 no 2_655
H5 H19 2.9515 no 2_655
H5 H20 3.3748 no 2_655
H5 H28 2.8025 no 2_645
H5 H30 2.8804 no 2_645
H6 O1 2.8611 no 2_645
H6 H12 3.5703 no 2_655
H6 H30 3.4784 no 2_645
H7 C18 3.5725 no 4_555
H7 C19 3.5100 no 4_555
H7 H27 3.3143 no 4_565
H7 H28 3.4949 no 4_565
H7 H29 3.5398 no 4_565
H8 C25 3.1522 no 3_765
H8 H16 3.3109 no 4_555
H8 H27 3.2973 no 4_565
H8 H31 3.0862 no 3_765
H8 H33 2.4059 no 3_765
H8 H37 3.2605 no 3_765
H9 C22 3.3787 no 4_565
H9 H26 3.5765 no 4_565
H9 H27 2.4769 no 4_565
H9 H29 3.0633 no 4_565
H9 H33 3.5601 no 3_765
H9 H37 3.2228 no 3_765
H10 H5 3.2273 no 2_645
H10 H16 3.0880 no 4_555
H10 H18 3.4128 no 2_645
H10 H22 3.3960 no 1_545
H10 H24 3.1585 no 1_545
H10 H33 3.4810 no 3_765
H11 C16 2.9202 no 2_645
H11 H5 3.5432 no 2_645
H11 H16 3.4035 no 4_555
H11 H17 3.5947 no 2_645
H11 H18 2.2519 no 2_645
H12 O1 3.0381 no 2_645
H12 C5 3.5731 no 2_645
H12 H5 2.7771 no 2_645
H12 H6 3.5703 no 2_645
H13 C27 3.5062 no 2_654
H13 H25 3.5507 no 2_644
H13 H37 3.5544 no 2_654
H13 H38 3.3710 no 2_654
H13 H39 3.0402 no 2_654
H14 C26 3.0797 no 4_464
H14 C27 2.9709 no 2_654
H14 H25 3.3552 no 2_644
H14 H26 3.4532 no 2_644
H14 H32 3.5105 no 2_644
H14 H34 2.8498 no 4_464
H14 H35 3.2366 no 4_464
H14 H36 2.6637 no 4_464
H14 H37 2.5854 no 2_654
H14 H38 2.6946 no 2_654
H14 H39 3.1658 no 2_654
H15 Au1 3.1471 no 4_464
H15 O1 3.2256 no 4_464
H15 N1 3.3512 no 4_464
H15 C1 3.2169 no 4_464
H15 C21 3.2876 no 4_464
H15 H22 2.3950 no 4_464
H15 H23 3.4618 no 4_464
H15 H32 3.4299 no 2_644
H15 H34 3.2288 no 4_464
H15 H36 3.2185 no 4_464
H16 O1 3.3534 no 4_464
H16 H2 3.5155 no 4_464
H16 H8 3.3109 no 4_454
H16 H10 3.0880 no 4_454
H16 H11 3.4035 no 4_454
H16 H18 3.1715 no 3_665
H17 C4 3.3304 no 4_464
H17 C16 3.3958 no 3_665
H17 H1 2.8654 no 4_464
H17 H2 3.0163 no 4_464
H17 H4 3.3901 no 2_655
H17 H11 3.5947 no 2_655
H17 H18 3.0269 no 3_665
H18 C7 3.1747 no 2_655
H18 C15 3.1370 no 3_665
H18 C16 3.2427 no 3_665
H18 H10 3.4128 no 2_655
H18 H11 2.2519 no 2_655
H18 H16 3.1715 no 3_665
H18 H17 3.0269 no 3_665
H18 H18 3.2105 no 3_665
H19 O1 2.6812 no 2_645
H19 C4 3.4832 no 2_645
H19 H1 2.5727 no 2_645
H19 H5 2.9515 no 2_645
H20 C21 3.5125 no 1_545
H20 C23 3.2477 no 1_545
H20 H5 3.3748 no 2_645
H20 H24 2.7003 no 1_545
H20 H26 3.0221 no 1_545
H20 H28 2.3411 no 1_545
H21 H26 2.7146 no 1_545
H22 C11 3.2222 no 4_565
H22 H10 3.3960 no 1_565
H22 H15 2.3950 no 4_565
H22 H32 3.3946 no 3_775
H22 H33 3.3751 no 3_775
H23 C25 3.3900 no 3_775
H23 C26 3.2056 no 3_775
H23 H15 3.4618 no 4_565
H23 H23 3.1696 no 3_775
H23 H32 2.8615 no 3_775
H23 H33 3.1564 no 3_775
H23 H34 2.5128 no 3_775
H23 H35 3.1028 no 3_775
H24 O2 2.6377 no 1_565
H24 C18 3.5701 no 1_565
H24 C26 3.5544 no 3_775
H24 H10 3.1585 no 1_565
H24 H20 2.7003 no 1_565
H24 H32 3.5650 no 3_775
H24 H33 3.1090 no 3_775
H24 H34 3.2308 no 3_775
H24 H35 3.0171 no 3_775
H25 C9 3.5551 no 2_654
H25 C10 3.4410 no 2_654
H25 H13 3.5507 no 2_654
H25 H14 3.3552 no 2_654
H25 H39 2.9810 no 2_654
H26 C18 3.4960 no 1_565
H26 C19 3.3404 no 1_565
H26 H9 3.5765 no 4_464
H26 H14 3.4532 no 2_654
H26 H20 3.0221 no 1_565
H26 H21 2.7146 no 1_565
H27 C6 3.1785 no 4_464
H27 H2 3.5658 no 4_464
H27 H7 3.3143 no 4_464
H27 H8 3.2973 no 4_464
H27 H9 2.4769 no 4_464
H27 H37 3.5711 no 2_654
H27 H39 2.9267 no 2_654
H28 C5 3.3591 no 2_655
H28 C18 3.0258 no 1_565
H28 H2 3.5444 no 4_464
H28 H4 3.0279 no 2_655
H28 H5 2.8025 no 2_655
H28 H7 3.4949 no 4_464
H28 H20 2.3411 no 1_565
H29 C4 3.2694 no 4_464
H29 H2 2.5318 no 4_464
H29 H3 3.2269 no 4_464
H29 H4 3.2734 no 2_655
H29 H7 3.5398 no 4_464
H29 H9 3.0633 no 4_464
H30 C5 3.0566 no 2_655
H30 H4 2.4351 no 2_655
H30 H5 2.8804 no 2_655
H30 H6 3.4784 no 2_655
H31 H8 3.0862 no 3_765
H32 C10 3.4898 no 2_654
H32 C11 3.4105 no 2_654
H32 C21 3.4460 no 3_775
H32 H14 3.5105 no 2_654
H32 H15 3.4299 no 2_654
H32 H22 3.3946 no 3_775
H32 H23 2.8615 no 3_775
H32 H24 3.5650 no 3_775
H32 H34 3.0985 no 3_775
H33 O2 2.6068 no 3_765
H33 N2 3.5357 no 3_765
H33 C6 3.3007 no 3_765
H33 C21 3.4007 no 3_775
H33 H8 2.4059 no 3_765
H33 H9 3.5601 no 3_765
H33 H10 3.4810 no 3_765
H33 H22 3.3751 no 3_775
H33 H23 3.1564 no 3_775
H33 H24 3.1090 no 3_775
H34 C10 3.5086 no 4_565
H34 C21 3.2851 no 3_775
H34 H14 2.8498 no 4_565
H34 H15 3.2288 no 4_565
H34 H23 2.5128 no 3_775
H34 H24 3.2308 no 3_775
H34 H32 3.0985 no 3_775
H35 O2 2.5451 no 3_765
H35 C21 3.5110 no 3_775
H35 H14 3.2366 no 4_565
H35 H23 3.1028 no 3_775
H35 H24 3.0171 no 3_775
H35 H36 3.2768 no 3_765
H35 H38 3.1753 no 3_765
H36 C10 3.4305 no 4_565
H36 C27 3.5575 no 3_765
H36 H14 2.6637 no 4_565
H36 H15 3.2185 no 4_565
H36 H35 3.2768 no 3_765
H36 H36 3.4173 no 3_765
H36 H37 3.0310 no 3_765
H36 H38 3.2223 no 3_765
H37 O2 2.8942 no 3_765
H37 N2 3.3713 no 3_765
H37 C10 3.1573 no 2_644
H37 H8 3.2605 no 3_765
H37 H9 3.2228 no 3_765
H37 H13 3.5544 no 2_644
H37 H14 2.5854 no 2_644
H37 H27 3.5711 no 2_644
H37 H36 3.0310 no 3_765
H38 C10 3.4447 no 2_644
H38 H13 3.3710 no 2_644
H38 H14 2.6946 no 2_644
H38 H35 3.1753 no 3_765
H38 H36 3.2223 no 3_765
H39 C9 3.5248 no 2_644
H39 C10 3.5836 no 2_644
H39 C22 3.3372 no 2_644
H39 H13 3.0402 no 2_644
H39 H14 3.1658 no 2_644
H39 H25 2.9810 no 2_644
H39 H27 2.9267 no 2_644

loop_
_geom_torsion_atom_site_label_1
_geom_torsion_atom_site_label_2
_geom_torsion_atom_site_label_3
_geom_torsion_atom_site_label_4
_geom_torsion
_geom_torsion_publ_flag
Au1 P1 C8 C9 -172.32(19) no
Au1 P1 C8 C13 15.2(4) no
Au1 P1 C20 C21 60.3(3) no
Au1 P1 C20 C22 -176.5(2) no
Au1 P1 C20 C23 -55.82(17) no
Au1 P1 C24 C25 -153.49(16) no
Au1 P1 C24 C26 -33.1(2) no
Au1 P1 C24 C27 82.18(18) no
C8 P1 C20 C21 -176.6(3) no
C8 P1 C20 C22 -53.4(3) no
C8 P1 C20 C23 67.3(3) no
C20 P1 C8 C9 70.5(3) no
C20 P1 C8 C13 -102.0(3) no
C8 P1 C24 C25 80.0(3) no
C8 P1 C24 C26 -159.61(19) no
C8 P1 C24 C27 -44.3(3) no
C24 P1 C8 C9 -50.4(3) no
C24 P1 C8 C13 137.1(3) no
C20 P1 C24 C25 -34.1(3) no
C20 P1 C24 C26 86.3(3) no
C20 P1 C24 C27 -158.39(17) no
C24 P1 C20 C21 -59.6(3) no
C24 P1 C20 C22 63.5(3) no
C24 P1 C20 C23 -175.77(15) no
O1 N1 C1 Au1 -4.4(7) no
O1 N1 C1 N2 177.7(4) no
O1 N1 C2 C3 -175.5(4) no
O1 N1 C2 C4 -51.8(6) no
O1 N1 C2 C5 65.5(5) no
C1 N1 C2 C3 5.7(5) no
C1 N1 C2 C4 129.4(4) no
C1 N1 C2 C5 -113.3(4) no
C2 N1 C1 Au1 174.4(3) no
C2 N1 C1 N2 -3.6(5) no
O2 N2 C1 Au1 1.9(6) no
O2 N2 C1 N1 180.0(4) no
O2 N2 C3 C2 -176.5(3) no
O2 N2 C3 C6 62.9(4) no
O2 N2 C3 C7 -56.7(5) no
C1 N2 C3 C2 3.7(5) no
C1 N2 C3 C6 -116.8(4) no
C1 N2 C3 C7 123.5(4) no
C3 N2 C1 Au1 -178.3(3) no
C3 N2 C1 N1 -0.3(5) no
N1 C2 C3 N2 -5.1(4) no
N1 C2 C3 C6 110.7(4) no
N1 C2 C3 C7 -119.0(4) no
C4 C2 C3 N2 -121.8(5) no
C4 C2 C3 C6 -6.0(7) no
C4 C2 C3 C7 124.2(5) no
C5 C2 C3 N2 108.7(5) no
C5 C2 C3 C6 -135.5(5) no
C5 C2 C3 C7 -5.2(6) no
P1 C8 C9 C10 -170.1(3) no
P1 C8 C13 C12 168.5(3) no
P1 C8 C13 C14 -13.9(6) no
C9 C8 C13 C12 -4.1(6) no
C9 C8 C13 C14 173.5(4) no
C13 C8 C9 C10 2.8(6) no
C8 C9 C10 C11 1.4(7) no
C9 C10 C11 C12 -4.0(7) no
C10 C11 C12 C13 2.6(7) no
C11 C12 C13 C8 1.6(7) no
C11 C12 C13 C14 -176.3(4) no
C8 C13 C14 C15 118.8(4) no
C8 C13 C14 C19 -67.9(5) no
C12 C13 C14 C15 -63.5(5) no
C12 C13 C14 C19 109.8(4) no
C13 C14 C15 C16 174.7(3) no
C13 C14 C19 C18 -174.6(3) no
C15 C14 C19 C18 -1.1(5) no
C19 C14 C15 C16 1.2(6) no
C14 C15 C16 C17 -1.6(7) no
C15 C16 C17 C18 1.8(8) no
C16 C17 C18 C19 -1.6(7) no
C17 C18 C19 C14 1.3(6) no
